data_8106698
loop_
_publ_author_name
'Wang, Xiuhang'

_publ_section_title
;
 Crystal structure of potassium 1-methyl-1H-1,2,3,4-tetrazole-5-thiolate,
 C2H3N4SK
;
_journal_issue 6
_journal_name_full 'Zeitschrift f\"ur Kristallographie - New Crystal Structures'
_journal_page_first 845
_journal_page_last 847
_journal_paper_doi 10.1515/ncrs-2016-0411
_journal_volume 232
_journal_year 2017
_chemical_formula_moiety 'C2 H3 K N4 S'
_chemical_formula_sum 'C2 H3 K N4 S'
_chemical_formula_weight 154.24
_chemical_name_common 'Potassium 1-Methyl-1,2,3,4-Tetrazole-5-Thiolate'
_space_group_crystal_system orthorhombic
_space_group_IT_number 62
_space_group_name_Hall '-P 2ac 2n'
_space_group_name_H-M_alt 'P n m a'
_atom_sites_solution_hydrogens difmap
_cell_angle_alpha 90
_cell_angle_beta 90
_cell_angle_gamma 90
_cell_formula_units_Z 4
_cell_length_a 13.874(2)
_cell_length_b 6.5644(11)
_cell_length_c 6.6911(11)
_cell_measurement_reflns_used 3256
_cell_measurement_temperature 293(2)
_cell_measurement_theta_max 27.815
_cell_measurement_theta_min 2.936
_cell_volume 609.39(17)
_computing_cell_refinement 'APEX2 [13]'
_computing_data_collection 'APEX2 [13]'
_computing_data_reduction 'Bruker SAINT [14]'
_computing_molecular_graphics 'XSHELL [16]'
_computing_publication_material 'SHELXL-2016/4 (Sheldrick, 2016) [15]'
_computing_structure_refinement 'SHELXL-2016/4 (Sheldrick, 2016) [15]'
_computing_structure_solution SHELXS-2016[15]
_diffrn_ambient_temperature 293(2)
_diffrn_measured_fraction_theta_full 0.986
_diffrn_measured_fraction_theta_max 0.986
_diffrn_measurement_device_type 'CCD area detector'
_diffrn_measurement_method 'phi and omega scans'
_diffrn_radiation_type MoK\a
_diffrn_radiation_wavelength 0.71073
_diffrn_reflns_av_R_equivalents 0.0560
_diffrn_reflns_av_unetI/netI 0.0323
_diffrn_reflns_Laue_measured_fraction_full 0.986
_diffrn_reflns_Laue_measured_fraction_max 0.986
_diffrn_reflns_limit_h_max 18
_diffrn_reflns_limit_h_min -14
_diffrn_reflns_limit_k_max 8
_diffrn_reflns_limit_k_min -8
_diffrn_reflns_limit_l_max 7
_diffrn_reflns_limit_l_min -8
_diffrn_reflns_number 3239
_diffrn_reflns_point_group_measured_fraction_full 0.986
_diffrn_reflns_point_group_measured_fraction_max 0.986
_diffrn_reflns_theta_full 27.476
_diffrn_reflns_theta_max 27.476
_diffrn_reflns_theta_min 4.232
_diffrn_source 'fine-focus sealed tube'
_exptl_absorpt_coefficient_mu 1.106
_exptl_absorpt_correction_T_max 0.718
_exptl_absorpt_correction_T_min 0.678
_exptl_absorpt_correction_type multi-scan
_exptl_absorpt_process_details 'SADABS (Bruker, 2001)'
_exptl_crystal_colour 'light yellow'
_exptl_crystal_density_diffrn 1.681
_exptl_crystal_density_method 'not measured'
_exptl_crystal_description bolck
_exptl_crystal_F_000 312
_exptl_crystal_size_max 0.36
_exptl_crystal_size_mid 0.32
_exptl_crystal_size_min 0.3
_refine_diff_density_max 0.208
_refine_diff_density_min -0.257
_refine_diff_density_rms 0.047
_refine_ls_extinction_coef 0.0257(12)
_refine_ls_extinction_expression Fc^*^=kFc[1+0.001xFc^2^\l^3^/sin(2\q)]^-1/4^
_refine_ls_extinction_method 'SHELXL-2016/4 (Sheldrick 2016)'
_refine_ls_goodness_of_fit_ref 1.000
_refine_ls_hydrogen_treatment refall
_refine_ls_matrix_type full
_refine_ls_number_parameters 57
_refine_ls_number_reflns 749
_refine_ls_number_restraints 0
_refine_ls_restrained_S_all 1.000
_refine_ls_R_factor_all 0.0260
_refine_ls_R_factor_gt 0.0238
_refine_ls_shift/su_max 0.000
_refine_ls_shift/su_mean 0.000
_refine_ls_structure_factor_coef Fsqd
_refine_ls_weighting_details 'w=1/[\s^2^(Fo^2^)+(0.0100P)^2^+0.3180P] where P=(Fo^2^+2Fc^2^)/3'
_refine_ls_weighting_scheme calc
_refine_ls_wR_factor_gt 0.0584
_refine_ls_wR_factor_ref 0.0594
_reflns_Friedel_coverage 0.000
_reflns_Friedel_fraction_full .
_reflns_Friedel_fraction_max .
_reflns_number_gt 693
_reflns_number_total 749
_reflns_threshold_expression 'I > 2\s(I)'
_cod_data_source_file suppl_ncrs-2016-0411_suppl.cif
_cod_data_source_block 1
_cod_database_code 8106698
_shelx_space_group_comment
;
The symmetry employed for this shelxl refinement is uniquely defined
by the following loop, which should always be used as a source of
symmetry information in preference to the above space-group names.
They are only intended as comments.
;

loop_
_space_group_symop_operation_xyz
'x, y, z'
'-x+1/2, -y, z+1/2'
'x+1/2, -y+1/2, -z+1/2'
'-x, y+1/2, -z'
'-x, -y, -z'
'x-1/2, y, -z-1/2'
'-x-1/2, y-1/2, z-1/2'
'x, -y-1/2, z'

loop_
_atom_site_label
_atom_site_type_symbol
_atom_site_fract_x
_atom_site_fract_y
_atom_site_fract_z
_atom_site_U_iso_or_equiv
_atom_site_adp_type
_atom_site_occupancy
_atom_site_site_symmetry_order
_atom_site_calc_flag
_atom_site_refinement_flags_posn
_atom_site_refinement_flags_adp
_atom_site_refinement_flags_occupancy
_atom_site_disorder_assembly
_atom_site_disorder_group
K1 K 0.23565(3) 0.750000 0.39021(7) 0.03978(17) Uani 1 2 d S T P . .
S1 S 0.23112(4) 0.250000 0.38805(8) 0.03736(17) Uani 1 2 d S T P . .
N1 N 0.03416(12) 0.250000 0.3761(2) 0.0328(4) Uani 1 2 d S T P . .
N2 N -0.04166(12) 0.250000 0.5012(3) 0.0398(4) Uani 1 2 d S T P . .
N3 N -0.00662(13) 0.250000 0.6805(3) 0.0420(4) Uani 1 2 d S T P . .
N4 N 0.09076(12) 0.250000 0.6760(3) 0.0379(4) Uani 1 2 d S T P . .
C1 C 0.11639(13) 0.250000 0.4830(3) 0.0294(4) Uani 1 2 d S T P . .
C2 C 0.0210(2) 0.250000 0.1606(3) 0.0500(6) Uani 1 2 d S T P . .
H1 H 0.0496(16) 0.367(3) 0.109(3) 0.077(7) Uiso 1 1 d . . . . .
H2 H -0.043(2) 0.250000 0.130(4) 0.070(9) Uiso 1 2 d S . P . .

loop_
_atom_site_aniso_label
_atom_site_aniso_U_11
_atom_site_aniso_U_22
_atom_site_aniso_U_33
_atom_site_aniso_U_23
_atom_site_aniso_U_13
_atom_site_aniso_U_12
K1 0.0377(3) 0.0424(3) 0.0392(3) 0.000 0.00778(18) 0.000
S1 0.0335(3) 0.0413(3) 0.0373(3) 0.000 0.00472(19) 0.000
N1 0.0350(8) 0.0371(8) 0.0262(8) 0.000 -0.0027(6) 0.000
N2 0.0323(9) 0.0456(9) 0.0417(10) 0.000 0.0015(7) 0.000
N3 0.0403(9) 0.0510(11) 0.0346(9) 0.000 0.0066(8) 0.000
N4 0.0379(9) 0.0486(10) 0.0272(8) 0.000 0.0004(7) 0.000
C1 0.0339(9) 0.0274(9) 0.0270(9) 0.000 -0.0012(7) 0.000
C2 0.0581(15) 0.0644(16) 0.0274(10) 0.000 -0.0122(11) 0.000

loop_
_atom_type_symbol
_atom_type_description
_atom_type_scat_dispersion_real
_atom_type_scat_dispersion_imag
_atom_type_scat_source
C C 0.0033 0.0016 'International Tables Vol C Tables 4.2.6.8 and 6.1.1.4'
H H 0.0000 0.0000 'International Tables Vol C Tables 4.2.6.8 and 6.1.1.4'
K K 0.2009 0.2494 'International Tables Vol C Tables 4.2.6.8 and 6.1.1.4'
N N 0.0061 0.0033 'International Tables Vol C Tables 4.2.6.8 and 6.1.1.4'
S S 0.1246 0.1234 'International Tables Vol C Tables 4.2.6.8 and 6.1.1.4'

loop_
_geom_angle_atom_site_label_1
_geom_angle_atom_site_label_2
_geom_angle_atom_site_label_3
_geom_angle
_geom_angle_site_symmetry_1
_geom_angle_site_symmetry_3
N2 K1 N4 164.35(5) 5_566 2_564
N2 K1 N3 23.58(5) 5_566 5_566
N4 K1 N3 140.77(5) 2_564 5_566
N2 K1 S1 89.007(11) 5_566 .
N4 K1 S1 90.814(11) 2_564 .
N3 K1 S1 88.878(12) 5_566 .
N2 K1 S1 89.006(11) 5_566 1_565
N4 K1 S1 90.814(11) 2_564 1_565
N3 K1 S1 88.877(12) 5_566 1_565
S1 K1 S1 177.75(2) . 1_565
N2 K1 S1 82.77(4) 5_566 2_565
N4 K1 S1 112.88(4) 2_564 2_565
N3 K1 S1 106.35(4) 5_566 2_565
S1 K1 S1 90.400(13) . 2_565
S1 K1 S1 90.400(13) 1_565 2_565
N2 K1 S1 112.92(4) 5_566 2_564
N4 K1 S1 51.43(4) 2_564 2_564
N3 K1 S1 89.35(4) 5_566 2_564
S1 K1 S1 89.899(13) . 2_564
S1 K1 S1 89.899(13) 1_565 2_564
S1 K1 S1 164.31(2) 2_565 2_564
N2 K1 C1 142.11(5) 5_566 2_564
N4 K1 C1 22.24(5) 2_564 2_564
N3 K1 C1 118.53(5) 5_566 2_564
S1 K1 C1 90.459(12) . 2_564
S1 K1 C1 90.459(12) 1_565 2_564
S1 K1 C1 135.12(4) 2_565 2_564
S1 K1 C1 29.19(3) 2_564 2_564
N2 K1 K1 84.05(3) 5_566 2_575
N4 K1 K1 106.92(3) 2_564 2_575
N3 K1 K1 100.86(3) 5_566 2_575
S1 K1 K1 134.622(15) . 2_575
S1 K1 K1 46.139(14) 1_565 2_575
S1 K1 K1 44.262(7) 2_565 2_575
S1 K1 K1 133.880(9) 2_564 2_575
C1 K1 K1 121.14(2) 2_564 2_575
N2 K1 K1 84.05(3) 5_566 2_565
N4 K1 K1 106.92(3) 2_564 2_565
N3 K1 K1 100.86(3) 5_566 2_565
S1 K1 K1 46.139(14) . 2_565
S1 K1 K1 134.622(15) 1_565 2_565
S1 K1 K1 44.262(7) 2_565 2_565
S1 K1 K1 133.880(9) 2_564 2_565
C1 K1 K1 121.14(2) 2_564 2_565
K1 K1 K1 88.502(14) 2_575 2_565
N2 K1 K1 105.49(3) 5_566 2_564
N4 K1 K1 64.12(2) 2_564 2_564
N3 K1 K1 88.80(3) 5_566 2_564
S1 K1 K1 45.639(14) . 2_564
S1 K1 K1 134.119(14) 1_565 2_564
S1 K1 K1 133.864(9) 2_565 2_564
S1 K1 K1 44.260(7) 2_564 2_564
C1 K1 K1 51.757(17) 2_564 2_564
K1 K1 K1 170.29(2) 2_575 2_564
K1 K1 K1 90.677(13) 2_565 2_564
N2 K1 K1 105.49(3) 5_566 2_574
N4 K1 K1 64.12(2) 2_564 2_574
N3 K1 K1 88.80(3) 5_566 2_574
S1 K1 K1 134.119(14) . 2_574
S1 K1 K1 45.639(14) 1_565 2_574
S1 K1 K1 133.864(9) 2_565 2_574
S1 K1 K1 44.260(7) 2_564 2_574
C1 K1 K1 51.757(17) 2_564 2_574
K1 K1 K1 90.677(14) 2_575 2_574
K1 K1 K1 170.29(2) 2_565 2_574
K1 K1 K1 88.502(14) 2_564 2_574
C1 S1 K1 90.925(11) . .
C1 S1 K1 90.925(11) . 1_545
K1 S1 K1 177.75(2) . 1_545
C1 S1 K1 119.65(7) . 2_564
K1 S1 K1 90.100(13) . 2_564
K1 S1 K1 90.099(13) 1_545 2_564
C1 S1 K1 76.04(7) . 2_565
K1 S1 K1 89.601(13) . 2_565
K1 S1 K1 89.601(13) 1_545 2_565
K1 S1 K1 164.31(2) 2_564 2_565
N2 N1 C1 109.41(15) . .
N2 N1 C2 121.26(19) . .
C1 N1 C2 129.32(19) . .
N3 N2 N1 106.44(16) . .
N3 N2 K1 96.95(12) . 5_566
N1 N2 K1 156.61(13) . 5_566
N2 N3 N4 110.79(17) . .
N2 N3 K1 59.47(10) . 5_566
N4 N3 K1 170.26(13) . 5_566
C1 N4 N3 106.68(17) . .
C1 N4 K1 105.36(12) . 2_565
N3 N4 K1 147.96(13) . 2_565
N4 C1 N1 106.69(17) . .
N4 C1 S1 127.17(15) . .
N1 C1 S1 126.14(15) . .
N4 C1 K1 52.40(10) . 2_565
N1 C1 K1 159.09(13) . 2_565
S1 C1 K1 74.77(7) . 2_565
N1 C2 H1 108.3(12) . .
N1 C2 H2 110.4(18) . .
H1 C2 H2 109.3(15) . .

loop_
_geom_bond_atom_site_label_1
_geom_bond_atom_site_label_2
_geom_bond_distance
_geom_bond_site_symmetry_2
_geom_bond_publ_flag
K1 N2 2.7877(18) 5_566 y
K1 N4 2.8027(18) 2_564 y
K1 N3 3.213(2) 5_566 y
K1 S1 3.2828(5) . y
K1 S1 3.2828(5) 1_565 y
K1 S1 3.3628(9) 2_565 y
K1 S1 3.3915(9) 2_564 y
K1 C1 3.4112(19) 2_564 ?
K1 K1 4.7036(6) 2_575 ?
K1 K1 4.7036(6) 2_565 ?
K1 K1 4.7036(6) 2_564 ?
K1 K1 4.7036(6) 2_574 ?
S1 C1 1.7140(19) . ?
S1 K1 3.2828(5) 1_545 ?
S1 K1 3.3629(9) 2_564 ?
S1 K1 3.3915(9) 2_565 ?
N1 N2 1.344(2) . ?
N1 C1 1.347(2) . ?
N1 C2 1.454(3) . ?
N2 N3 1.294(3) . ?
N2 K1 2.7877(18) 5_566 ?
N3 N4 1.351(2) . ?
N3 K1 3.213(2) 5_566 ?
N4 C1 1.339(2) . ?
N4 K1 2.8027(18) 2_565 ?
C1 K1 3.4112(19) 2_565 ?
C2 H1 0.93(2) . ?
C2 H2 0.91(3) . ?

loop_
_geom_torsion_atom_site_label_1
_geom_torsion_atom_site_label_2
_geom_torsion_atom_site_label_3
_geom_torsion_atom_site_label_4
_geom_torsion
_geom_torsion_site_symmetry_1
_geom_torsion_site_symmetry_2
_geom_torsion_site_symmetry_3
_geom_torsion_site_symmetry_4
C1 N1 N2 N3 0.000(0) . . . .
C2 N1 N2 N3 180.000(0) . . . .
C1 N1 N2 K1 180.000(0) . . . 5_566
C2 N1 N2 K1 0.000(0) . . . 5_566
N1 N2 N3 N4 0.000(0) . . . .
K1 N2 N3 N4 180.000(0) 5_566 . . .
N1 N2 N3 K1 180.000(0) . . . 5_566
N2 N3 N4 C1 0.000(0) . . . .
N2 N3 N4 K1 180.000(0) . . . 2_565
N3 N4 C1 N1 0.000(0) . . . .
K1 N4 C1 N1 180.000(0) 2_565 . . .
N3 N4 C1 S1 180.000(0) . . . .
K1 N4 C1 S1 0.000(0) 2_565 . . .
N3 N4 C1 K1 180.000(0) . . . 2_565
N2 N1 C1 N4 0.000(0) . . . .
C2 N1 C1 N4 180.000(0) . . . .
N2 N1 C1 S1 180.000(0) . . . .
C2 N1 C1 S1 0.000(0) . . . .
N2 N1 C1 K1 0.000(0) . . . 2_565
C2 N1 C1 K1 180.000(0) . . . 2_565
K1 S1 C1 N4 -89.359(13) . . . .
K1 S1 C1 N4 89.359(13) 1_545 . . .
K1 S1 C1 N4 180.000(0) 2_564 . . .
K1 S1 C1 N4 0.000(0) 2_565 . . .
K1 S1 C1 N1 90.641(13) . . . .
K1 S1 C1 N1 -90.641(13) 1_545 . . .
K1 S1 C1 N1 0.000(0) 2_564 . . .
K1 S1 C1 N1 180.000(0) 2_565 . . .
K1 S1 C1 K1 -89.359(13) . . . 2_565
K1 S1 C1 K1 89.359(13) 1_545 . . 2_565
K1 S1 C1 K1 180.000(0) 2_564 . . 2_565
